data_7702127
loop_
_publ_author_name
'Ono, Kosuke'
'Tohyama, Yohei'
'Uchikura, Tatsuhiro'
'Kikuchi, Yuji'
'Fujii, Kotaro'
'Uekusa, Hidehiro'
'Iwasawa, Nobuharu'

_publ_section_title
;
 Control of the reversibility during boronic ester formation: application
 to the construction of ferrocene dimers and trimers.
;
_journal_issue 7
_journal_name_full 'Dalton transactions (Cambridge, England : 2003)'
_journal_page_first 2370
_journal_page_last 2376
_journal_paper_doi 10.1039/c6dt04845e
_journal_volume 46
_journal_year 2017
_chemical_formula_moiety 'C72 H72 B4 Fe4 O8'
_chemical_formula_sum 'C72 H72 B4 Fe4 O8'
_chemical_formula_weight 1331.93
_space_group_crystal_system orthorhombic
_space_group_IT_number 61
_space_group_name_Hall '-P 2ac 2ab'
_space_group_name_H-M_alt 'P b c a'
_symmetry_cell_setting orthorhombic
_symmetry_Int_Tables_number 61
_symmetry_space_group_name_H-M 'P b c a'
_atom_sites_solution_hydrogens geom
_audit_creation_method SHELXL-2016/6
_audit_update_record
;
2016-12-08 deposited with the CCDC.
2017-01-16 downloaded from the CCDC.
;
_cell_angle_alpha 90
_cell_angle_beta 90
_cell_angle_gamma 90
_cell_formula_units_Z 4
_cell_length_a 13.2454(5)
_cell_length_b 20.5430(8)
_cell_length_c 22.8531(9)
_cell_measurement_reflns_used 54618
_cell_measurement_temperature 173(2)
_cell_measurement_theta_max 68.244
_cell_measurement_theta_min 3.869
_cell_volume 6218.3(4)
_computing_cell_refinement 'PROCESS-AUTO (Rigaku, 1998)'
_computing_data_collection 'PROCESS-AUTO (Rigaku, 1998)'
_computing_data_reduction 'PROCESS-AUTO (Rigaku, 1998)'
_computing_molecular_graphics 'Mercury 3.9 (CCDC, 2016)'
_computing_structure_refinement 'SHELXL-2016/6 (Sheldrick, 2016)'
_computing_structure_solution 'SHELXS (Sheldrick, 1997)'
_diffrn_ambient_temperature 173(2)
_diffrn_measured_fraction_theta_full 0.999
_diffrn_measured_fraction_theta_max 0.999
_diffrn_measurement_device_type 'Rigaku RAXIS-RAPID IP area detector system'
_diffrn_measurement_method '\w scan'
_diffrn_radiation_probe x-ray
_diffrn_radiation_type CuK\a
_diffrn_radiation_wavelength 1.54186
_diffrn_reflns_av_R_equivalents 0.1592
_diffrn_reflns_av_unetI/netI 0.1139
_diffrn_reflns_Laue_measured_fraction_full 0.999
_diffrn_reflns_Laue_measured_fraction_max 0.999
_diffrn_reflns_limit_h_max 15
_diffrn_reflns_limit_h_min -15
_diffrn_reflns_limit_k_max 23
_diffrn_reflns_limit_k_min -24
_diffrn_reflns_limit_l_max 27
_diffrn_reflns_limit_l_min -26
_diffrn_reflns_number 54618
_diffrn_reflns_point_group_measured_fraction_full 0.999
_diffrn_reflns_point_group_measured_fraction_max 0.999
_diffrn_reflns_theta_full 67.686
_diffrn_reflns_theta_max 68.244
_diffrn_reflns_theta_min 3.869
_diffrn_source 'rotating anode X-ray tube'
_diffrn_source_type 'Rigaku ultraX18'
_exptl_absorpt_coefficient_mu 7.791
_exptl_absorpt_correction_T_max 0.8598
_exptl_absorpt_correction_T_min 0.6967
_exptl_absorpt_correction_type multi-scan
_exptl_absorpt_process_details 'ABSCOR (Higashi, 1996)'
_exptl_crystal_colour colourless
_exptl_crystal_density_diffrn 1.423
_exptl_crystal_description needle
_exptl_crystal_F_000 2768
_exptl_crystal_size_max 0.050
_exptl_crystal_size_mid 0.050
_exptl_crystal_size_min 0.020
_refine_diff_density_max 0.612
_refine_diff_density_min -1.159
_refine_diff_density_rms 0.152
_refine_ls_extinction_method none
_refine_ls_goodness_of_fit_ref 1.172
_refine_ls_hydrogen_treatment constr
_refine_ls_matrix_type full
_refine_ls_number_parameters 397
_refine_ls_number_reflns 5681
_refine_ls_number_restraints 0
_refine_ls_restrained_S_all 1.172
_refine_ls_R_factor_all 0.2120
_refine_ls_R_factor_gt 0.1325
_refine_ls_shift/su_max 0.000
_refine_ls_shift/su_mean 0.000
_refine_ls_structure_factor_coef Fsqd
_refine_ls_weighting_details 'w=1/[\s^2^(Fo^2^)+(0.2000P)^2^] where P=(Fo^2^+2Fc^2^)/3'
_refine_ls_weighting_scheme calc
_refine_ls_wR_factor_gt 0.3050
_refine_ls_wR_factor_ref 0.4094
_reflns_Friedel_coverage 0.000
_reflns_number_gt 2475
_reflns_number_total 5681
_reflns_threshold_expression 'I > 2\s(I)'
_cod_data_source_file c6dt04845e2.cif
_cod_data_source_block shelx
_cod_database_code 7702127
_shelx_shelxl_version_number 2016/6
_shelx_space_group_comment
;
The symmetry employed for this shelxl refinement is uniquely defined
by the following loop, which should always be used as a source of
symmetry information in preference to the above space-group names.
They are only intended as comments.
;
_shelx_estimated_absorpt_t_min 0.697
_shelx_estimated_absorpt_t_max 0.860

loop_
_space_group_symop_operation_xyz
'x, y, z'
'-x+1/2, -y, z+1/2'
'x+1/2, -y+1/2, -z'
'-x, y+1/2, -z+1/2'
'-x, -y, -z'
'x-1/2, y, -z-1/2'
'-x-1/2, y-1/2, z'
'x, -y-1/2, z-1/2'

loop_
_atom_site_label
_atom_site_type_symbol
_atom_site_fract_x
_atom_site_fract_y
_atom_site_fract_z
_atom_site_U_iso_or_equiv
_atom_site_adp_type
_atom_site_occupancy
_atom_site_site_symmetry_order
_atom_site_calc_flag
_atom_site_refinement_flags_posn
_atom_site_refinement_flags_adp
Fe39 Fe 0.24039(12) 0.19411(8) 0.59128(7) 0.0660(6) Uani 1 1 d . .
Fe28 Fe -0.00114(12) -0.02671(8) 0.81377(7) 0.0686(6) Uani 1 1 d . .
O11 O 0.2793(5) 0.3037(3) 0.7360(3) 0.0643(18) Uani 1 1 d . .
O2 O 0.1641(5) -0.0151(3) 0.9513(3) 0.0644(18) Uani 1 1 d . .
O18 O 0.0509(5) 0.0694(3) 0.9600(3) 0.0621(17) Uani 1 1 d . .
C7 C 0.3143(8) 0.1997(5) 0.8548(4) 0.060(3) Uani 1 1 d . .
C23 C -0.0072(7) -0.0300(4) 0.9016(4) 0.056(3) Uani 1 1 d . .
O9 O 0.3718(5) 0.2096(3) 0.7525(3) 0.071(2) Uani 1 1 d . .
C15 C 0.1573(8) 0.1933(5) 0.9100(4) 0.061(3) Uani 1 1 d . .
H15 H 0.092059 0.209367 0.919479 0.073 Uiso 1 1 calc R U
C14 C 0.2177(8) 0.2232(4) 0.8681(4) 0.057(3) Uani 1 1 d . .
C16 C 0.1978(8) 0.1380(5) 0.9377(4) 0.060(2) Uani 1 1 d . .
C6 C 0.3536(8) 0.1446(4) 0.8817(4) 0.062(3) Uani 1 1 d . .
H6 H 0.418682 0.128629 0.871733 0.075 Uiso 1 1 calc R U
C17 C 0.1458(7) 0.0946(5) 0.9811(4) 0.062(3) Uani 1 1 d . .
H17 H 0.137433 0.116826 1.019711 0.075 Uiso 1 1 calc R U
C38 C 0.3098(9) 0.2825(5) 0.6000(4) 0.065(3) Uani 1 1 d . .
H38 H 0.279129 0.323914 0.605475 0.078 Uiso 1 1 calc R U
C8 C 0.3614(9) 0.2415(5) 0.8091(4) 0.064(3) Uani 1 1 d . .
H8 H 0.428333 0.258081 0.822850 0.077 Uiso 1 1 calc R U
C19 C 0.3687(7) 0.0002(5) 0.9204(4) 0.064(3) Uani 1 1 d . .
H19A H 0.386045 -0.037677 0.944460 0.096 Uiso 1 1 calc R U
H19B H 0.320153 -0.012799 0.890191 0.096 Uiso 1 1 calc R U
H19C H 0.429877 0.017184 0.901724 0.096 Uiso 1 1 calc R U
C20 C 0.3933(8) 0.0712(5) 1.0094(4) 0.064(3) Uani 1 1 d . .
H20A H 0.411042 0.031954 1.031449 0.097 Uiso 1 1 calc R U
H20B H 0.454738 0.090961 0.993386 0.097 Uiso 1 1 calc R U
H20C H 0.359799 0.102360 1.035468 0.097 Uiso 1 1 calc R U
C24 C -0.1003(8) -0.0054(5) 0.8790(5) 0.068(3) Uani 1 1 d . .
H24 H -0.128502 0.036089 0.887547 0.082 Uiso 1 1 calc R U
C3 C 0.2175(7) 0.0339(5) 0.9862(5) 0.061(3) Uani 1 1 d . .
H3 H 0.224923 0.019622 1.027834 0.073 Uiso 1 1 calc R U
C35 C 0.3851(9) 0.1843(4) 0.6177(5) 0.069(3) Uani 1 1 d . .
H35 H 0.413861 0.147869 0.637178 0.083 Uiso 1 1 calc R U
C36 C 0.3802(9) 0.1926(5) 0.5565(5) 0.077(3) Uani 1 1 d . .
H36 H 0.404184 0.162774 0.527915 0.093 Uiso 1 1 calc R U
C4 C 0.3218(7) 0.0531(4) 0.9591(4) 0.056(2) Uani 1 1 d . .
C34 C 0.3405(8) 0.2383(5) 0.6455(4) 0.066(3) Uani 1 1 d . .
C5 C 0.2933(8) 0.1128(5) 0.9245(4) 0.059(3) Uani 1 1 d . .
C13 C 0.1855(8) 0.2809(5) 0.8307(4) 0.063(3) Uani 1 1 d . .
B1 B 0.0691(10) 0.0078(6) 0.9374(5) 0.061(3) Uani 1 1 d . .
C25 C -0.1435(10) -0.0526(6) 0.8420(5) 0.085(4) Uani 1 1 d . .
H25 H -0.205176 -0.048698 0.821046 0.102 Uiso 1 1 calc R U
C43 C 0.1210(10) 0.1791(6) 0.5393(5) 0.086(4) Uani 1 1 d . .
H43 H 0.112216 0.196215 0.501060 0.103 Uiso 1 1 calc R U
C12 C 0.2878(9) 0.2987(5) 0.7986(4) 0.066(3) Uani 1 1 d . .
H12 H 0.316482 0.339813 0.815078 0.079 Uiso 1 1 calc R U
C26 C -0.0781(10) -0.1069(6) 0.8417(5) 0.084(3) Uani 1 1 d . .
H26 H -0.087862 -0.145910 0.820071 0.101 Uiso 1 1 calc R U
C37 C 0.3338(8) 0.2529(5) 0.5451(5) 0.078(3) Uani 1 1 d . .
H37 H 0.320645 0.270802 0.507582 0.094 Uiso 1 1 calc R U
C31 C 0.1378(11) -0.0184(7) 0.7760(6) 0.098(4) Uani 1 1 d . .
H31 H 0.198078 -0.038021 0.790040 0.117 Uiso 1 1 calc R U
C27 C 0.0050(8) -0.0933(5) 0.8793(4) 0.067(3) Uani 1 1 d . .
H27 H 0.059215 -0.122070 0.887787 0.080 Uiso 1 1 calc R U
B10 B 0.3290(9) 0.2509(6) 0.7109(6) 0.065(3) Uani 1 1 d . .
C21 C 0.1046(8) 0.2599(6) 0.7878(5) 0.092(4) Uani 1 1 d . .
H21A H 0.084120 0.297259 0.763880 0.139 Uiso 1 1 calc R U
H21B H 0.131262 0.225551 0.762375 0.139 Uiso 1 1 calc R U
H21C H 0.045965 0.243335 0.809324 0.139 Uiso 1 1 calc R U
C30 C 0.0700(13) -0.0449(6) 0.7377(7) 0.099(4) Uani 1 1 d . .
H30 H 0.076911 -0.086484 0.720060 0.119 Uiso 1 1 calc R U
C41 C 0.1625(10) 0.1121(7) 0.6124(8) 0.102(4) Uani 1 1 d . .
H41 H 0.187536 0.075509 0.633237 0.122 Uiso 1 1 calc R U
C29 C -0.0104(10) -0.0028(8) 0.7281(5) 0.095(4) Uani 1 1 d . .
H29 H -0.067641 -0.010683 0.704032 0.114 Uiso 1 1 calc R U
C40 C 0.1163(10) 0.1674(7) 0.6371(6) 0.091(4) Uani 1 1 d . .
H40 H 0.104303 0.174865 0.677558 0.110 Uiso 1 1 calc R U
C22 C 0.1505(11) 0.3390(5) 0.8679(5) 0.106(5) Uani 1 1 d . .
H22A H 0.204339 0.351415 0.895112 0.158 Uiso 1 1 calc R U
H22B H 0.134945 0.375903 0.842181 0.158 Uiso 1 1 calc R U
H22C H 0.089998 0.326899 0.889980 0.158 Uiso 1 1 calc R U
C42 C 0.1647(10) 0.1208(6) 0.5528(7) 0.099(4) Uani 1 1 d . .
H42 H 0.192192 0.090915 0.525328 0.118 Uiso 1 1 calc R U
C32 C 0.1007(12) 0.0430(6) 0.7904(5) 0.090(4) Uani 1 1 d . .
H32 H 0.132508 0.072923 0.816263 0.108 Uiso 1 1 calc R U
C33 C 0.0096(9) 0.0540(7) 0.7610(6) 0.089(4) Uani 1 1 d . .
H33 H -0.030901 0.092090 0.762835 0.107 Uiso 1 1 calc R U
C44 C 0.0914(10) 0.2092(6) 0.5913(6) 0.094(4) Uani 1 1 d . .
H44 H 0.060085 0.250560 0.594794 0.112 Uiso 1 1 calc R U

loop_
_atom_site_aniso_label
_atom_site_aniso_U_11
_atom_site_aniso_U_22
_atom_site_aniso_U_33
_atom_site_aniso_U_23
_atom_site_aniso_U_13
_atom_site_aniso_U_12
Fe39 0.0673(12) 0.0623(11) 0.0684(12) -0.0016(8) -0.0029(9) -0.0001(8)
Fe28 0.0783(14) 0.0721(12) 0.0553(11) 0.0008(8) 0.0021(8) -0.0058(9)
O11 0.082(5) 0.058(4) 0.053(4) 0.006(3) -0.004(4) 0.000(4)
O2 0.062(5) 0.062(4) 0.069(5) 0.001(3) 0.000(4) -0.006(3)
O18 0.053(4) 0.063(4) 0.071(4) -0.007(3) -0.002(4) -0.001(3)
C7 0.065(7) 0.059(6) 0.056(6) 0.010(5) -0.004(5) 0.007(5)
C23 0.066(7) 0.048(6) 0.056(6) -0.008(4) 0.002(5) -0.010(5)
O9 0.075(5) 0.076(5) 0.062(4) 0.014(4) 0.009(4) 0.009(4)
C15 0.063(7) 0.059(6) 0.060(6) -0.001(5) -0.002(5) 0.010(5)
C14 0.073(7) 0.045(5) 0.054(6) 0.010(4) -0.009(5) -0.007(5)
C16 0.064(7) 0.060(6) 0.056(6) 0.002(5) -0.002(5) -0.004(5)
C6 0.065(7) 0.058(6) 0.065(6) 0.008(5) -0.003(5) -0.007(5)
C17 0.059(7) 0.068(7) 0.060(6) 0.000(5) -0.001(5) 0.004(5)
C38 0.077(7) 0.060(6) 0.058(6) -0.013(5) 0.007(5) 0.005(6)
C8 0.073(7) 0.055(6) 0.064(7) 0.009(5) -0.004(5) -0.012(5)
C19 0.065(7) 0.059(6) 0.069(7) 0.001(5) 0.009(5) 0.003(5)
C20 0.076(7) 0.069(6) 0.048(6) 0.000(5) -0.018(5) -0.004(5)
C24 0.055(6) 0.076(7) 0.074(7) 0.007(6) 0.001(6) -0.003(5)
C3 0.055(6) 0.063(6) 0.064(7) 0.003(5) 0.000(5) 0.002(5)
C35 0.092(9) 0.043(6) 0.072(7) -0.006(5) 0.020(6) -0.004(5)
C36 0.095(9) 0.059(7) 0.078(8) 0.000(5) 0.013(7) 0.009(6)
C4 0.060(6) 0.045(5) 0.064(6) 0.006(4) 0.009(5) 0.002(4)
C34 0.070(7) 0.063(6) 0.065(7) 0.017(5) 0.003(5) 0.003(5)
C5 0.060(6) 0.068(6) 0.050(6) 0.002(5) -0.016(5) 0.000(5)
C13 0.063(7) 0.068(7) 0.058(6) 0.013(5) 0.004(5) -0.001(5)
B1 0.065(8) 0.058(7) 0.059(7) 0.003(5) 0.003(6) 0.020(6)
C25 0.095(10) 0.099(10) 0.060(7) 0.012(6) -0.012(7) -0.017(8)
C43 0.099(10) 0.093(9) 0.064(7) 0.000(7) -0.005(7) -0.004(7)
C12 0.091(8) 0.051(6) 0.057(6) 0.006(5) -0.019(6) -0.007(5)
C26 0.099(10) 0.084(8) 0.069(8) -0.004(6) 0.002(7) -0.020(7)
C37 0.074(8) 0.081(8) 0.080(8) 0.008(6) -0.004(6) 0.008(6)
C31 0.108(12) 0.105(11) 0.080(9) 0.020(8) -0.014(8) -0.025(9)
C27 0.072(7) 0.067(7) 0.061(7) -0.011(5) 0.007(5) -0.015(5)
B10 0.052(7) 0.066(8) 0.077(8) 0.009(6) -0.006(6) -0.003(6)
C21 0.060(7) 0.141(12) 0.076(8) 0.029(7) -0.009(6) -0.029(7)
C30 0.118(12) 0.078(8) 0.103(11) 0.010(8) 0.047(10) 0.003(9)
C41 0.079(9) 0.085(10) 0.141(13) 0.014(9) -0.036(9) -0.016(7)
C29 0.100(11) 0.140(12) 0.045(7) -0.007(7) -0.008(6) -0.023(9)
C40 0.094(10) 0.107(10) 0.074(9) -0.004(8) -0.011(7) -0.025(8)
C22 0.150(13) 0.061(7) 0.106(10) 0.010(7) 0.049(9) 0.037(8)
C42 0.097(10) 0.087(9) 0.112(12) -0.021(8) -0.017(8) 0.019(8)
C32 0.125(12) 0.082(9) 0.063(7) -0.002(6) 0.021(8) -0.024(8)
C33 0.081(10) 0.113(11) 0.073(9) 0.000(7) 0.003(7) 0.009(7)
C44 0.093(10) 0.079(9) 0.109(11) -0.014(8) -0.006(8) -0.017(7)

loop_
_atom_type_symbol
_atom_type_description
_atom_type_scat_dispersion_real
_atom_type_scat_dispersion_imag
_atom_type_scat_source
C C 0.0181 0.0091 'International Tables Vol C Tables 4.2.6.8 and 6.1.1.4'
H H 0.0000 0.0000 'International Tables Vol C Tables 4.2.6.8 and 6.1.1.4'
B B 0.0090 0.0039 'International Tables Vol C Tables 4.2.6.8 and 6.1.1.4'
Fe Fe -1.1336 3.1974 'International Tables Vol C Tables 4.2.6.8 and 6.1.1.4'
O O 0.0492 0.0322 'International Tables Vol C Tables 4.2.6.8 and 6.1.1.4'

loop_
_geom_angle_atom_site_label_1
_geom_angle_atom_site_label_2
_geom_angle_atom_site_label_3
_geom_angle
C44 Fe39 C43 40.8(4)
C44 Fe39 C42 67.9(5)
C43 Fe39 C42 39.8(4)
C44 Fe39 C36 155.5(5)
C43 Fe39 C36 119.3(5)
C42 Fe39 C36 105.9(5)
C44 Fe39 C35 162.3(5)
C43 Fe39 C35 155.8(5)
C42 Fe39 C35 121.9(5)
C36 Fe39 C35 41.0(4)
C44 Fe39 C40 40.5(5)
C43 Fe39 C40 67.9(5)
C42 Fe39 C40 67.6(5)
C36 Fe39 C40 161.1(5)
C35 Fe39 C40 126.0(5)
C44 Fe39 C37 120.8(5)
C43 Fe39 C37 105.4(5)
C42 Fe39 C37 121.6(6)
C36 Fe39 C37 40.7(4)
C35 Fe39 C37 68.6(4)
C40 Fe39 C37 157.9(5)
C44 Fe39 C34 125.2(5)
C43 Fe39 C34 161.4(5)
C42 Fe39 C34 158.1(5)
C36 Fe39 C34 69.4(4)
C35 Fe39 C34 40.7(4)
C40 Fe39 C34 109.6(4)
C37 Fe39 C34 69.6(4)
C44 Fe39 C41 68.1(5)
C43 Fe39 C41 67.2(5)
C42 Fe39 C41 39.7(5)
C36 Fe39 C41 123.2(5)
C35 Fe39 C41 109.1(5)
C40 Fe39 C41 40.6(5)
C37 Fe39 C41 158.1(6)
C34 Fe39 C41 123.8(5)
C44 Fe39 C38 107.8(5)
C43 Fe39 C38 123.4(5)
C42 Fe39 C38 158.7(5)
C36 Fe39 C38 68.9(4)
C35 Fe39 C38 68.5(4)
C40 Fe39 C38 123.7(5)
C37 Fe39 C38 41.1(4)
C34 Fe39 C38 41.4(4)
C41 Fe39 C38 160.1(6)
C23 Fe28 C30 151.1(6)
C23 Fe28 C29 166.6(6)
C30 Fe28 C29 40.3(5)
C23 Fe28 C27 40.8(4)
C30 Fe28 C27 119.6(5)
C29 Fe28 C27 151.6(6)
C23 Fe28 C24 41.4(4)
C30 Fe28 C24 167.2(6)
C29 Fe28 C24 128.2(5)
C27 Fe28 C24 68.3(4)
C23 Fe28 C32 108.1(4)
C30 Fe28 C32 66.1(5)
C29 Fe28 C32 67.5(6)
C27 Fe28 C32 129.8(5)
C24 Fe28 C32 117.9(5)
C23 Fe28 C31 117.5(5)
C30 Fe28 C31 39.4(5)
C29 Fe28 C31 68.0(5)
C27 Fe28 C31 109.4(5)
C24 Fe28 C31 151.0(5)
C32 Fe28 C31 40.0(5)
C23 Fe28 C26 68.9(4)
C30 Fe28 C26 110.8(5)
C29 Fe28 C26 117.9(5)
C27 Fe28 C26 40.9(4)
C24 Fe28 C26 67.8(5)
C32 Fe28 C26 168.5(6)
C31 Fe28 C26 130.6(6)
C23 Fe28 C33 128.0(5)
C30 Fe28 C33 67.1(5)
C29 Fe28 C33 40.6(5)
C27 Fe28 C33 166.9(5)
C24 Fe28 C33 107.5(5)
C32 Fe28 C33 40.0(4)
C31 Fe28 C33 67.8(5)
C26 Fe28 C33 150.4(5)
C23 Fe28 C25 69.1(4)
C30 Fe28 C25 130.6(6)
C29 Fe28 C25 108.0(5)
C27 Fe28 C25 68.4(4)
C24 Fe28 C25 40.2(4)
C32 Fe28 C25 150.2(6)
C31 Fe28 C25 168.1(6)
C26 Fe28 C25 40.3(4)
C33 Fe28 C25 117.1(5)
B10 O11 C12 108.5(8)
B1 O2 C3 109.4(8)
B1 O18 C17 107.5(8)
C6 C7 C14 121.8(9)
C6 C7 C8 128.6(10)
C14 C7 C8 109.6(8)
C27 C23 C24 107.1(9)
C27 C23 B1 126.4(9)
C24 C23 B1 126.1(9)
C27 C23 Fe28 70.4(6)
C24 C23 Fe28 70.2(6)
B1 C23 Fe28 119.7(7)
B10 O9 C8 107.1(8)
C14 C15 C16 116.5(10)
C14 C15 H15 121.7
C16 C15 H15 121.7
C15 C14 C7 121.5(9)
C15 C14 C13 124.7(9)
C7 C14 C13 113.8(8)
C5 C16 C15 123.2(9)
C5 C16 C17 109.7(9)
C15 C16 C17 127.0(10)
C7 C6 C5 117.9(10)
C7 C6 H6 121.0
C5 C6 H6 121.0
O18 C17 C16 113.1(8)
O18 C17 C3 105.4(7)
C16 C17 C3 104.1(8)
O18 C17 H17 111.3
C16 C17 H17 111.3
C3 C17 H17 111.3
C37 C38 C34 107.6(9)
C37 C38 Fe39 68.7(6)
C34 C38 Fe39 68.7(6)
C37 C38 H38 126.2
C34 C38 H38 126.2
Fe39 C38 H38 128.0
O9 C8 C7 113.8(8)
O9 C8 C12 105.2(8)
C7 C8 C12 106.5(9)
O9 C8 H8 110.4
C7 C8 H8 110.4
C12 C8 H8 110.4
C4 C19 H19A 109.5
C4 C19 H19B 109.5
H19A C19 H19B 109.5
C4 C19 H19C 109.5
H19A C19 H19C 109.5
H19B C19 H19C 109.5
C4 C20 H20A 109.5
C4 C20 H20B 109.5
H20A C20 H20B 109.5
C4 C20 H20C 109.5
H20A C20 H20C 109.5
H20B C20 H20C 109.5
C25 C24 C23 108.9(10)
C25 C24 Fe28 70.9(7)
C23 C24 Fe28 68.4(6)
C25 C24 H24 125.6
C23 C24 H24 125.6
Fe28 C24 H24 126.7
O2 C3 C4 112.6(8)
O2 C3 C17 102.3(8)
C4 C3 C17 107.7(7)
O2 C3 H3 111.3
C4 C3 H3 111.3
C17 C3 H3 111.3
C34 C35 C36 109.4(10)
C34 C35 Fe39 70.1(7)
C36 C35 Fe39 69.4(7)
C34 C35 H35 125.3
C36 C35 H35 125.3
Fe39 C35 H35 126.9
C37 C36 C35 108.0(10)
C37 C36 Fe39 70.0(7)
C35 C36 Fe39 69.6(7)
C37 C36 H36 126.0
C35 C36 H36 126.0
Fe39 C36 H36 126.0
C5 C4 C20 110.5(7)
C5 C4 C19 112.0(8)
C20 C4 C19 110.7(8)
C5 C4 C3 101.1(8)
C20 C4 C3 108.1(8)
C19 C4 C3 114.0(8)
C35 C34 C38 106.8(9)
C35 C34 B10 128.2(9)
C38 C34 B10 125.0(9)
C35 C34 Fe39 69.2(7)
C38 C34 Fe39 69.9(6)
B10 C34 Fe39 127.5(7)
C16 C5 C6 119.1(9)
C16 C5 C4 114.5(9)
C6 C5 C4 126.5(9)
C21 C13 C14 109.9(9)
C21 C13 C22 111.5(10)
C14 C13 C22 112.4(8)
C21 C13 C12 111.7(8)
C14 C13 C12 101.5(8)
C22 C13 C12 109.6(9)
O2 B1 O18 112.5(10)
O2 B1 C23 124.0(9)
O18 B1 C23 123.6(9)
C24 C25 C26 107.3(11)
C24 C25 Fe28 68.8(7)
C26 C25 Fe28 69.0(7)
C24 C25 H25 126.3
C26 C25 H25 126.3
Fe28 C25 H25 127.4
C42 C43 C44 108.4(12)
C42 C43 Fe39 70.6(8)
C44 C43 Fe39 69.4(8)
C42 C43 H43 125.8
C44 C43 H43 125.8
Fe39 C43 H43 125.8
O11 C12 C8 105.0(8)
O11 C12 C13 114.2(9)
C8 C12 C13 107.0(8)
O11 C12 H12 110.1
C8 C12 H12 110.1
C13 C12 H12 110.1
C25 C26 C27 108.5(11)
C25 C26 Fe28 70.7(7)
C27 C26 Fe28 69.2(6)
C25 C26 H26 125.8
C27 C26 H26 125.8
Fe28 C26 H26 125.9
C36 C37 C38 108.1(10)
C36 C37 Fe39 69.3(7)
C38 C37 Fe39 70.2(6)
C36 C37 H37 125.9
C38 C37 H37 125.9
Fe39 C37 H37 126.1
C30 C31 C32 106.3(14)
C30 C31 Fe28 69.2(8)
C32 C31 Fe28 70.0(9)
C30 C31 H31 126.9
C32 C31 H31 126.9
Fe28 C31 H31 125.5
C23 C27 C26 108.2(10)
C23 C27 Fe28 68.9(6)
C26 C27 Fe28 69.9(7)
C23 C27 H27 125.9
C26 C27 H27 125.9
Fe28 C27 H27 126.9
O11 B10 O9 112.7(10)
O11 B10 C34 125.7(10)
O9 B10 C34 121.7(10)
C13 C21 H21A 109.5
C13 C21 H21B 109.5
H21A C21 H21B 109.5
C13 C21 H21C 109.5
H21A C21 H21C 109.5
H21B C21 H21C 109.5
C31 C30 C29 111.0(13)
C31 C30 Fe28 71.4(8)
C29 C30 Fe28 70.3(7)
C31 C30 H30 124.5
C29 C30 H30 124.5
Fe28 C30 H30 125.4
C42 C41 C40 107.6(12)
C42 C41 Fe39 69.3(8)
C40 C41 Fe39 69.4(7)
C42 C41 H41 126.2
C40 C41 H41 126.2
Fe39 C41 H41 126.7
C30 C29 C33 106.6(13)
C30 C29 Fe28 69.4(8)
C33 C29 Fe28 70.9(7)
C30 C29 H29 126.7
C33 C29 H29 126.7
Fe28 C29 H29 124.5
C44 C40 C41 107.3(12)
C44 C40 Fe39 68.7(8)
C41 C40 Fe39 70.0(8)
C44 C40 H40 126.3
C41 C40 H40 126.3
Fe39 C40 H40 126.5
C13 C22 H22A 109.5
C13 C22 H22B 109.5
H22A C22 H22B 109.5
C13 C22 H22C 109.5
H22A C22 H22C 109.5
H22B C22 H22C 109.5
C43 C42 C41 109.1(13)
C43 C42 Fe39 69.7(7)
C41 C42 Fe39 71.0(8)
C43 C42 H42 125.4
C41 C42 H42 125.4
Fe39 C42 H42 125.5
C31 C32 C33 109.6(13)
C31 C32 Fe28 70.0(8)
C33 C32 Fe28 70.6(8)
C31 C32 H32 125.2
C33 C32 H32 125.2
Fe28 C32 H32 125.8
C32 C33 C29 106.6(13)
C32 C33 Fe28 69.4(8)
C29 C33 Fe28 68.5(8)
C32 C33 H33 126.7
C29 C33 H33 126.7
Fe28 C33 H33 126.9
C40 C44 C43 107.5(13)
C40 C44 Fe39 70.8(8)
C43 C44 Fe39 69.8(8)
C40 C44 H44 126.2
C43 C44 H44 126.2
Fe39 C44 H44 124.8

loop_
_geom_bond_atom_site_label_1
_geom_bond_atom_site_label_2
_geom_bond_distance
Fe39 C44 1.997(14)
Fe39 C43 2.002(12)
Fe39 C42 2.013(13)
Fe39 C36 2.016(12)
Fe39 C35 2.019(12)
Fe39 C40 2.025(13)
Fe39 C37 2.025(11)
Fe39 C34 2.030(11)
Fe39 C41 2.033(13)
Fe39 C38 2.046(10)
Fe28 C23 2.010(10)
Fe28 C30 2.011(13)
Fe28 C29 2.023(12)
Fe28 C27 2.030(11)
Fe28 C24 2.035(11)
Fe28 C32 2.039(12)
Fe28 C31 2.039(14)
Fe28 C26 2.040(11)
Fe28 C33 2.054(14)
Fe28 C25 2.062(12)
O11 B10 1.392(13)
O11 C12 1.439(11)
O2 B1 1.381(13)
O2 C3 1.466(11)
O18 B1 1.388(12)
O18 C17 1.442(11)
C7 C6 1.388(12)
C7 C14 1.401(14)
C7 C8 1.488(12)
C23 C27 1.407(13)
C23 C24 1.430(13)
C23 B1 1.513(15)
O9 B10 1.394(13)
O9 C8 1.456(11)
C15 C14 1.392(12)
C15 C16 1.405(13)
C15 H15 0.9500
C14 C13 1.522(13)
C16 C5 1.400(14)
C16 C17 1.501(12)
C6 C5 1.422(12)
C6 H6 0.9500
C17 C3 1.572(13)
C17 H17 1.0000
C38 C37 1.430(13)
C38 C34 1.440(13)
C38 H38 0.9500
C8 C12 1.546(13)
C8 H8 1.0000
C19 C4 1.535(12)
C19 H19A 0.9800
C19 H19B 0.9800
C19 H19C 0.9800
C20 C4 1.535(12)
C20 H20A 0.9800
C20 H20B 0.9800
C20 H20C 0.9800
C24 C25 1.409(14)
C24 H24 0.9500
C3 C4 1.564(13)
C3 H3 1.0000
C35 C34 1.409(12)
C35 C36 1.412(15)
C35 H35 0.9500
C36 C37 1.407(13)
C36 H36 0.9500
C4 C5 1.507(12)
C34 B10 1.524(16)
C13 C21 1.516(14)
C13 C22 1.536(13)
C13 C12 1.585(14)
C25 C26 1.412(15)
C25 H25 0.9500
C43 C42 1.365(15)
C43 C44 1.395(15)
C43 H43 0.9500
C12 H12 1.0000
C26 C27 1.423(14)
C26 H26 0.9500
C37 H37 0.9500
C31 C30 1.367(17)
C31 C32 1.394(17)
C31 H31 0.9500
C27 H27 0.9500
C21 H21A 0.9800
C21 H21B 0.9800
C21 H21C 0.9800
C30 C29 1.389(18)
C30 H30 0.9500
C41 C42 1.375(18)
C41 C40 1.407(17)
C41 H41 0.9500
C29 C33 1.413(18)
C29 H29 0.9500
C40 C44 1.393(16)
C40 H40 0.9500
C22 H22A 0.9800
C22 H22B 0.9800
C22 H22C 0.9800
C42 H42 0.9500
C32 C33 1.400(16)
C32 H32 0.9500
C33 H33 0.9500
C44 H44 0.9500

loop_
_geom_torsion_atom_site_label_1
_geom_torsion_atom_site_label_2
_geom_torsion_atom_site_label_3
_geom_torsion_atom_site_label_4
_geom_torsion
C16 C15 C14 C7 -0.7(14)
C16 C15 C14 C13 176.2(9)
C6 C7 C14 C15 1.6(15)
C8 C7 C14 C15 -179.4(8)
C6 C7 C14 C13 -175.6(9)
C8 C7 C14 C13 3.4(12)
C14 C15 C16 C5 -0.4(14)
C14 C15 C16 C17 -175.5(9)
C14 C7 C6 C5 -1.2(14)
C8 C7 C6 C5 179.9(9)
B1 O18 C17 C16 96.4(10)
B1 O18 C17 C3 -16.7(10)
C5 C16 C17 O18 -121.4(9)
C15 C16 C17 O18 54.3(13)
C5 C16 C17 C3 -7.4(11)
C15 C16 C17 C3 168.2(9)
B10 O9 C8 C7 128.1(10)
B10 O9 C8 C12 12.0(10)
C6 C7 C8 O9 68.8(14)
C14 C7 C8 O9 -110.3(10)
C6 C7 C8 C12 -175.8(10)
C14 C7 C8 C12 5.2(11)
C27 C23 C24 C25 -1.4(12)
B1 C23 C24 C25 172.5(10)
Fe28 C23 C24 C25 59.6(8)
C27 C23 C24 Fe28 -61.0(7)
B1 C23 C24 Fe28 112.9(11)
B1 O2 C3 C4 -125.0(9)
B1 O2 C3 C17 -9.8(10)
O18 C17 C3 O2 16.0(9)
C16 C17 C3 O2 -103.3(8)
O18 C17 C3 C4 134.8(8)
C16 C17 C3 C4 15.5(10)
C34 C35 C36 C37 0.9(13)
Fe39 C35 C36 C37 59.7(8)
C34 C35 C36 Fe39 -58.7(8)
O2 C3 C4 C5 95.0(8)
C17 C3 C4 C5 -17.0(10)
O2 C3 C4 C20 -149.0(8)
C17 C3 C4 C20 99.1(9)
O2 C3 C4 C19 -25.4(11)
C17 C3 C4 C19 -137.4(8)
C36 C35 C34 C38 -1.7(13)
Fe39 C35 C34 C38 -60.1(7)
C36 C35 C34 B10 -179.6(11)
Fe39 C35 C34 B10 122.0(11)
C36 C35 C34 Fe39 58.3(8)
C37 C38 C34 C35 1.9(13)
Fe39 C38 C34 C35 59.6(7)
C37 C38 C34 B10 179.8(10)
Fe39 C38 C34 B10 -122.4(11)
C37 C38 C34 Fe39 -57.8(8)
C15 C16 C5 C6 0.7(15)
C17 C16 C5 C6 176.5(8)
C15 C16 C5 C4 -179.7(9)
C17 C16 C5 C4 -3.9(12)
C7 C6 C5 C16 0.1(14)
C7 C6 C5 C4 -179.4(9)
C20 C4 C5 C16 -101.0(10)
C19 C4 C5 C16 135.0(9)
C3 C4 C5 C16 13.2(11)
C20 C4 C5 C6 78.5(12)
C19 C4 C5 C6 -45.4(13)
C3 C4 C5 C6 -167.2(9)
C15 C14 C13 C21 -68.8(12)
C7 C14 C13 C21 108.3(10)
C15 C14 C13 C22 55.9(14)
C7 C14 C13 C22 -127.0(10)
C15 C14 C13 C12 172.8(9)
C7 C14 C13 C12 -10.1(11)
C3 O2 B1 O18 -0.2(12)
C3 O2 B1 C23 180.0(10)
C17 O18 B1 O2 11.2(12)
C17 O18 B1 C23 -168.9(10)
C27 C23 B1 O2 2.2(18)
C24 C23 B1 O2 -170.5(10)
Fe28 C23 B1 O2 -84.3(12)
C27 C23 B1 O18 -177.6(10)
C24 C23 B1 O18 9.6(17)
Fe28 C23 B1 O18 95.9(11)
C23 C24 C25 C26 0.4(13)
Fe28 C24 C25 C26 58.4(8)
C23 C24 C25 Fe28 -58.0(7)
B10 O11 C12 C8 7.5(10)
B10 O11 C12 C13 -109.3(10)
O9 C8 C12 O11 -11.9(10)
C7 C8 C12 O11 -133.0(8)
O9 C8 C12 C13 109.8(8)
C7 C8 C12 C13 -11.3(11)
C21 C13 C12 O11 11.2(12)
C14 C13 C12 O11 128.3(8)
C22 C13 C12 O11 -112.8(9)
C21 C13 C12 C8 -104.5(10)
C14 C13 C12 C8 12.5(10)
C22 C13 C12 C8 131.5(9)
C24 C25 C26 C27 0.7(13)
Fe28 C25 C26 C27 59.1(8)
C24 C25 C26 Fe28 -58.3(8)
C35 C36 C37 C38 0.2(13)
Fe39 C36 C37 C38 59.7(8)
C35 C36 C37 Fe39 -59.5(8)
C34 C38 C37 C36 -1.3(13)
Fe39 C38 C37 C36 -59.1(8)
C34 C38 C37 Fe39 57.8(8)
C24 C23 C27 C26 1.9(12)
B1 C23 C27 C26 -172.0(10)
Fe28 C23 C27 C26 -59.0(7)
C24 C23 C27 Fe28 60.9(7)
B1 C23 C27 Fe28 -113.0(11)
C25 C26 C27 C23 -1.6(13)
Fe28 C26 C27 C23 58.4(7)
C25 C26 C27 Fe28 -60.0(8)
C12 O11 B10 O9 -0.1(12)
C12 O11 B10 C34 -178.3(10)
C8 O9 B10 O11 -7.9(11)
C8 O9 B10 C34 170.4(10)
C35 C34 B10 O11 -176.3(10)
C38 C34 B10 O11 6.2(18)
Fe39 C34 B10 O11 -84.3(13)
C35 C34 B10 O9 5.7(17)
C38 C34 B10 O9 -171.8(10)
Fe39 C34 B10 O9 97.7(12)
C32 C31 C30 C29 -1.2(15)
Fe28 C31 C30 C29 59.3(9)
C32 C31 C30 Fe28 -60.5(9)
C31 C30 C29 C33 1.6(15)
Fe28 C30 C29 C33 61.6(9)
C31 C30 C29 Fe28 -60.0(10)
C42 C41 C40 C44 -0.2(15)
Fe39 C41 C40 C44 58.7(9)
C42 C41 C40 Fe39 -59.0(9)
C44 C43 C42 C41 0.9(16)
Fe39 C43 C42 C41 60.2(10)
C44 C43 C42 Fe39 -59.3(9)
C40 C41 C42 C43 -0.4(15)
Fe39 C41 C42 C43 -59.5(10)
C40 C41 C42 Fe39 59.0(9)
C30 C31 C32 C33 0.3(15)
Fe28 C31 C32 C33 -59.7(9)
C30 C31 C32 Fe28 60.0(9)
C31 C32 C33 C29 0.6(14)
Fe28 C32 C33 C29 -58.7(9)
C31 C32 C33 Fe28 59.3(9)
C30 C29 C33 C32 -1.4(14)
Fe28 C29 C33 C32 59.3(9)
C30 C29 C33 Fe28 -60.6(9)
C41 C40 C44 C43 0.8(15)
Fe39 C40 C44 C43 60.4(9)
C41 C40 C44 Fe39 -59.6(9)
C42 C43 C44 C40 -1.1(15)
Fe39 C43 C44 C40 -61.1(9)
C42 C43 C44 Fe39 60.0(10)
